data_1536198
loop_
_publ_author_name
'Wang, X.-D.'
'Norquist, A.J.'
'Pless, J.'
'Poeppelmeier, K.R.'
'Vander Griend, D.A.'
'Stern, C.L.'

_publ_section_title
;
 Crystal growth and co-substitution in (Mg1-x Fex) (Mo2-x Vx) O7 (0.13 < x
 < 0.47) with (V/Mo) = O oxo double bonds
;
_journal_name_full 'Journal of Alloys Compd.'
_journal_page_first 26
_journal_page_last 31
_journal_volume 338
_journal_year 2002
_chemical_formula_sum 'Fe0.13 Mg0.87 Mo1.87 O7 V0.13'
_chemical_name_systematic '(Mg0.87 Fe0.13) (Mo1.87 V0.13) O7'
_space_group_IT_number 14
_symmetry_space_group_name_Hall '-P 2yn'
_symmetry_space_group_name_H-M 'P 1 21/n 1'
_cell_angle_alpha 90
_cell_angle_beta 111.927
_cell_angle_gamma 90
_cell_formula_units_Z 4
_cell_length_a 8.3356
_cell_length_b 9.1079
_cell_length_c 8.5086
_cell_volume 599.242
_citation_journal_id_ASTM JALCEU
_cod_data_source_file Wang_JALCEU_2002_489.cif
_cod_data_source_block Fe0.13Mg0.87Mo1.87O7V0.13
_cod_original_cell_volume 599.2419
_cod_original_sg_symbol_Hall '-P 2ybc (x-z,y,z)'
_cod_database_code 1536198

loop_
_symmetry_equiv_pos_as_xyz
x,y,z
-x+1/2,y+1/2,-z+1/2
-x,-y,-z
x-1/2,-y-1/2,z-1/2

loop_
_atom_site_label
_atom_site_type_symbol
_atom_site_fract_x
_atom_site_fract_y
_atom_site_fract_z
_atom_site_occupancy
_atom_site_U_iso_or_equiv
Mo2 Mo+6 0.30012 0.61852 0.60602 0.956 0.0
V1 V+5 0.63412 0.36028 0.84516 0.084 0.0
O6 O-2 0.153 0.5714 0.696 1 0.0
O2 O-2 0.4869 0.4913 0.6844 1 0.0
Fe1 Fe+3 0.9984 0.4932 0.8128 0.128 0.0
O7 O-2 0.1317 0.3099 0.2527 1 0.0
Mo1 Mo+6 0.63412 0.36028 0.84516 0.916 0.0
O1 O-2 0.5482 0.3363 0.9936 1 0.0
O4 O-2 0.203 0.5937 0.3873 1 0.0
O3 O-2 0.3696 0.7987 0.6477 1 0.0
O5 O-2 0.1508 0.5725 0.0475 1 0.0
Mg1 Mg+2 0.9984 0.4932 0.8128 0.872 0.0
V2 V+5 0.30012 0.61852 0.60602 0.044 0.0
